data_1501907
loop_
_publ_author_name
'Faraldos, Juan A.'
'Kariuki, Benson M.'
'Coates, Robert M.'

_publ_section_title
;
 2-azapinanes: aza analogues of the enantiomeric pinyl carbocation
 intermediates in pinene biosynthesis.
;
_journal_issue 5
_journal_name_full 'Organic letters'
_journal_page_first 836
_journal_page_last 839
_journal_paper_doi 10.1021/ol1027893
_journal_volume 13
_journal_year 2011
_chemical_absolute_configuration ad
_chemical_formula_moiety 'C9 H18 N, Cl'
_chemical_formula_sum 'C9 H18 Cl N'
_chemical_formula_weight 175.69
_chemical_name_systematic
;
 ?
;
_space_group_IT_number 4
_symmetry_cell_setting monoclinic
_symmetry_space_group_name_Hall 'P 2yb'
_symmetry_space_group_name_H-M 'P 1 21 1'
_atom_sites_solution_hydrogens geom
_atom_sites_solution_primary direct
_atom_sites_solution_secondary difmap
_audit_creation_method SHELXL-97
_cell_angle_alpha 90.00
_cell_angle_beta 104.958(2)
_cell_angle_gamma 90.00
_cell_formula_units_Z 2
_cell_length_a 6.0676(2)
_cell_length_b 10.7264(4)
_cell_length_c 7.8745(3)
_cell_measurement_reflns_used 1760
_cell_measurement_temperature 150(2)
_cell_measurement_theta_max 27.46
_cell_measurement_theta_min 2.68
_cell_volume 495.13(3)
_computing_cell_refinement 'HKL Scalepack (Otwinowski & Minor 1997)'
_computing_data_collection 'Collect (Nonius BV, 1997-2000)'
_computing_data_reduction 'HKL Denzo and Scalepack (Otwinowski & Minor 1997'
_computing_molecular_graphics 'Ortep-99 for Windows (Farrugia, 1995)'
_computing_publication_material 'WinGX publication routines (Farrugia, 1995)'
_computing_structure_refinement 'SHELXL-97 (Sheldrick, 1997)'
_computing_structure_solution 'Sir-92 (A. Altomare et al., 1992)'
_diffrn_ambient_temperature 150(2)
_diffrn_measured_fraction_theta_full 0.995
_diffrn_measured_fraction_theta_max 0.995
_diffrn_measurement_device_type 'Nonius KappaCCD'
_diffrn_measurement_method 'CCD scans'
_diffrn_radiation_monochromator graphite
_diffrn_radiation_source 'fine-focus sealed tube'
_diffrn_radiation_type MoK\a
_diffrn_radiation_wavelength 0.71073
_diffrn_reflns_av_R_equivalents 0.0400
_diffrn_reflns_av_sigmaI/netI 0.0426
_diffrn_reflns_limit_h_max 7
_diffrn_reflns_limit_h_min -7
_diffrn_reflns_limit_k_max 13
_diffrn_reflns_limit_k_min -12
_diffrn_reflns_limit_l_max 10
_diffrn_reflns_limit_l_min -10
_diffrn_reflns_number 1933
_diffrn_reflns_theta_full 27.46
_diffrn_reflns_theta_max 27.46
_diffrn_reflns_theta_min 2.68
_exptl_absorpt_coefficient_mu 0.328
_exptl_absorpt_correction_T_max 0.9524
_exptl_absorpt_correction_T_min 0.9524
_exptl_absorpt_correction_type empirical
_exptl_absorpt_process_details Denzo/Scalepack
_exptl_crystal_colour colourless
_exptl_crystal_density_diffrn 1.178
_exptl_crystal_density_method 'not measured'
_exptl_crystal_description block
_exptl_crystal_F_000 192
_exptl_crystal_size_max 0.15
_exptl_crystal_size_mid 0.15
_exptl_crystal_size_min 0.15
_refine_diff_density_max 0.195
_refine_diff_density_min -0.241
_refine_diff_density_rms 0.044
_refine_ls_abs_structure_details 'Flack H D (1983), Acta Cryst. A39, 876-881'
_refine_ls_abs_structure_Flack -0.08(8)
_refine_ls_extinction_coef 0.212(14)
_refine_ls_extinction_expression Fc^*^=kFc[1+0.001xFc^2^\l^3^/sin(2\q)]^-1/4^
_refine_ls_extinction_method SHELXL
_refine_ls_goodness_of_fit_ref 1.067
_refine_ls_hydrogen_treatment constr
_refine_ls_matrix_type full
_refine_ls_number_parameters 104
_refine_ls_number_reflns 1933
_refine_ls_number_restraints 1
_refine_ls_restrained_S_all 1.067
_refine_ls_R_factor_all 0.0458
_refine_ls_R_factor_gt 0.0387
_refine_ls_shift/su_max 0.000
_refine_ls_shift/su_mean 0.000
_refine_ls_structure_factor_coef Fsqd
_refine_ls_weighting_details 'calc w=1/[\s^2^(Fo^2^)+(0.0162P)^2^+0.2543P] where P=(Fo^2^+2Fc^2^)/3'
_refine_ls_weighting_scheme calc
_refine_ls_wR_factor_gt 0.0791
_refine_ls_wR_factor_ref 0.0836
_reflns_number_gt 1760
_reflns_number_total 1933
_reflns_threshold_expression >2sigma(I)
_cod_data_source_file ol1027893_si_001.cif
_cod_data_source_block bmk1005
_cod_depositor_comments
;
The following automatic conversions were performed:

'_symmetry_cell_setting' value 'Monoclinic' changed to 'monoclinic'
according to /home/saulius/struct/CIF-dictionaries/cif_core.dic
dictionary named 'cif_core.dic' version 2.4.1 from 2010-06-29.

Automatic conversion script
Id: cif_fix_values 1715 2011-07-08 13:25:40Z adriana 
;
_cod_original_sg_symbol_H-M P21
_cod_database_code 1501907

loop_
_symmetry_equiv_pos_as_xyz
'x, y, z'
'-x, y+1/2, -z'

loop_
_atom_site_label
_atom_site_type_symbol
_atom_site_fract_x
_atom_site_fract_y
_atom_site_fract_z
_atom_site_U_iso_or_equiv
_atom_site_adp_type
_atom_site_occupancy
_atom_site_symmetry_multiplicity
_atom_site_calc_flag
_atom_site_refinement_flags
C1 C 0.5196(4) 0.8422(2) 0.1070(3) 0.0234(5) Uani 1 1 d .
H1 H 0.6284 0.7866 0.0668 0.028 Uiso 1 1 calc R
C3 C 0.3524(4) 0.9093(2) 0.3520(3) 0.0289(5) Uani 1 1 d .
H3A H 0.4660 0.9566 0.4417 0.035 Uiso 1 1 calc R
H3B H 0.2447 0.8702 0.4114 0.035 Uiso 1 1 calc R
C4 C 0.2200(4) 1.0008(2) 0.2126(3) 0.0316(6) Uani 1 1 d .
H4A H 0.0568 0.9770 0.1787 0.038 Uiso 1 1 calc R
H4B H 0.2315 1.0857 0.2635 0.038 Uiso 1 1 calc R
C5 C 0.3108(4) 1.0021(2) 0.0499(3) 0.0254(5) Uani 1 1 d .
H5 H 0.2561 1.0721 -0.0344 0.030 Uiso 1 1 calc R
C6 C 0.5736(4) 0.9827(2) 0.1083(3) 0.0301(5) Uani 1 1 d .
H6A H 0.6546 1.0085 0.0198 0.036 Uiso 1 1 calc R
H6B H 0.6479 1.0168 0.2259 0.036 Uiso 1 1 calc R
C7 C 0.2908(4) 0.8689(2) -0.0322(3) 0.0219(5) Uani 1 1 d .
C8 C 0.0815(4) 0.7913(2) -0.0352(3) 0.0297(5) Uani 1 1 d .
H8A H 0.1023 0.7070 -0.0765 0.044 Uiso 1 1 calc R
H8B H -0.0525 0.8298 -0.1147 0.044 Uiso 1 1 calc R
H8C H 0.0592 0.7870 0.0835 0.044 Uiso 1 1 calc R
C9 C 0.3272(5) 0.8706(3) -0.2178(3) 0.0361(6) Uani 1 1 d .
H9A H 0.1966 0.9111 -0.2986 0.054 Uiso 1 1 calc R
H9B H 0.3414 0.7850 -0.2568 0.054 Uiso 1 1 calc R
H9C H 0.4668 0.9170 -0.2165 0.054 Uiso 1 1 calc R
C10 C 0.6909(4) 0.7737(3) 0.4121(3) 0.0362(6) Uani 1 1 d .
H10A H 0.7935 0.8458 0.4339 0.054 Uiso 1 1 calc R
H10B H 0.7650 0.7043 0.3676 0.054 Uiso 1 1 calc R
H10C H 0.6559 0.7488 0.5220 0.054 Uiso 1 1 calc R
N2 N 0.4747(3) 0.80746(17) 0.2791(2) 0.0230(4) Uani 1 1 d .
H2 H 0.3812 0.7374 0.2604 0.028 Uiso 1 1 calc R
Cl1 Cl 0.19801(10) 0.58589(5) 0.34726(8) 0.0380(2) Uani 1 1 d .

loop_
_atom_site_aniso_label
_atom_site_aniso_U_11
_atom_site_aniso_U_22
_atom_site_aniso_U_33
_atom_site_aniso_U_23
_atom_site_aniso_U_13
_atom_site_aniso_U_12
C1 0.0203(11) 0.0243(12) 0.0270(12) 0.0008(9) 0.0084(9) 0.0016(9)
C3 0.0284(12) 0.0334(14) 0.0239(12) -0.0060(10) 0.0052(9) 0.0025(11)
C4 0.0326(13) 0.0299(13) 0.0312(13) -0.0065(10) 0.0060(10) 0.0095(11)
C5 0.0277(12) 0.0172(11) 0.0290(12) 0.0027(9) 0.0033(9) 0.0004(10)
C6 0.0248(12) 0.0257(13) 0.0381(14) 0.0044(10) 0.0049(10) -0.0044(10)
C7 0.0225(11) 0.0240(11) 0.0195(11) -0.0003(8) 0.0062(8) -0.0013(9)
C8 0.0255(12) 0.0278(13) 0.0330(12) 0.0001(10) 0.0026(10) -0.0046(11)
C9 0.0414(15) 0.0405(16) 0.0281(13) 0.0011(11) 0.0121(11) 0.0046(13)
C10 0.0266(13) 0.0394(16) 0.0367(14) 0.0068(11) -0.0027(11) 0.0073(12)
N2 0.0192(9) 0.0222(10) 0.0266(10) 0.0012(7) 0.0043(7) -0.0001(8)
Cl1 0.0323(3) 0.0302(3) 0.0494(4) 0.0117(3) 0.0069(2) -0.0015(3)

loop_
_atom_type_symbol
_atom_type_description
_atom_type_scat_dispersion_real
_atom_type_scat_dispersion_imag
_atom_type_scat_source
C C 0.0033 0.0016 'International Tables Vol C Tables 4.2.6.8 and 6.1.1.4'
H H 0.0000 0.0000 'International Tables Vol C Tables 4.2.6.8 and 6.1.1.4'
N N 0.0061 0.0033 'International Tables Vol C Tables 4.2.6.8 and 6.1.1.4'
Cl Cl 0.1484 0.1585 'International Tables Vol C Tables 4.2.6.8 and 6.1.1.4'

loop_
_geom_angle_atom_site_label_1
_geom_angle_atom_site_label_2
_geom_angle_atom_site_label_3
_geom_angle
N2 C1 C6 108.99(18)
N2 C1 C7 110.24(17)
C6 C1 C7 88.50(17)
N2 C1 H1 115.3
C6 C1 H1 115.3
C7 C1 H1 115.3
N2 C3 C4 114.03(18)
N2 C3 H3A 108.7
C4 C3 H3A 108.7
N2 C3 H3B 108.7
C4 C3 H3B 108.7
H3A C3 H3B 107.6
C5 C4 C3 111.80(19)
C5 C4 H4A 109.3
C3 C4 H4A 109.3
C5 C4 H4B 109.3
C3 C4 H4B 109.3
H4A C4 H4B 107.9
C4 C5 C6 108.46(18)
C4 C5 C7 109.58(19)
C6 C5 C7 87.96(17)
C4 C5 H5 115.8
C6 C5 H5 115.8
C7 C5 H5 115.8
C1 C6 C5 85.90(17)
C1 C6 H6A 114.3
C5 C6 H6A 114.3
C1 C6 H6B 114.3
C5 C6 H6B 114.3
H6A C6 H6B 111.5
C8 C7 C9 108.57(19)
C8 C7 C1 120.10(19)
C9 C7 C1 110.60(18)
C8 C7 C5 119.02(19)
C9 C7 C5 111.65(18)
C1 C7 C5 85.24(16)
C7 C8 H8A 109.5
C7 C8 H8B 109.5
H8A C8 H8B 109.5
C7 C8 H8C 109.5
H8A C8 H8C 109.5
H8B C8 H8C 109.5
C7 C9 H9A 109.5
C7 C9 H9B 109.5
H9A C9 H9B 109.5
C7 C9 H9C 109.5
H9A C9 H9C 109.5
H9B C9 H9C 109.5
N2 C10 H10A 109.5
N2 C10 H10B 109.5
H10A C10 H10B 109.5
N2 C10 H10C 109.5
H10A C10 H10C 109.5
H10B C10 H10C 109.5
C1 N2 C10 111.26(18)
C1 N2 C3 112.67(17)
C10 N2 C3 109.63(18)
C1 N2 H2 107.7
C10 N2 H2 107.7
C3 N2 H2 107.7

loop_
_geom_bond_atom_site_label_1
_geom_bond_atom_site_label_2
_geom_bond_distance
C1 N2 1.496(3)
C1 C6 1.542(3)
C1 C7 1.557(3)
C1 H1 1.0000
C3 N2 1.515(3)
C3 C4 1.536(3)
C3 H3A 0.9900
C3 H3B 0.9900
C4 C5 1.520(3)
C4 H4A 0.9900
C4 H4B 0.9900
C5 C6 1.555(3)
C5 C7 1.560(3)
C5 H5 1.0000
C6 H6A 0.9900
C6 H6B 0.9900
C7 C8 1.513(3)
C7 C9 1.533(3)
C8 H8A 0.9800
C8 H8B 0.9800
C8 H8C 0.9800
C9 H9A 0.9800
C9 H9B 0.9800
C9 H9C 0.9800
C10 N2 1.497(3)
C10 H10A 0.9800
C10 H10B 0.9800
C10 H10C 0.9800
N2 H2 0.9300
